data_2210015
loop_
_publ_author_name
'Trzesowska, Agata'
'Kruszynski, Rafal'

_publ_section_title
;
 Ammonium neodymium(III) bis[sulfate(VI)] tetrahydrate
;
_journal_coeditor_code WM2022
_journal_issue 8
_journal_name_full 'Acta Crystallographica Section E'
_journal_page_first i169
_journal_page_last i172
_journal_paper_doi 10.1107/S1600536806025207
_journal_volume 62
_journal_year 2006
_chemical_formula_iupac '(N H4) [Nd (S O4)2 (H2 O)3]. H2 O'
_chemical_formula_moiety 'H4 N +, H6 Nd O11 S2 -, H4 N +, H2 O'
_chemical_formula_structural '(N H4) [Nd (S O4)2 (H2 O)3] (H2 O)'
_chemical_formula_sum 'H12 N Nd O12 S2'
_chemical_formula_weight 426.47
_chemical_name_systematic
;
Ammonium neodymium(III) bis[sulfate(VI)] tetrahydrate
;
_space_group_IT_number 14
_symmetry_cell_setting monoclinic
_symmetry_space_group_name_Hall '-P 2ybc'
_symmetry_space_group_name_H-M 'P 1 21/c 1'
_atom_sites_solution_hydrogens difmap
_atom_sites_solution_primary direct
_atom_sites_solution_secondary direct
_audit_creation_method SHELXL-97
_cell_angle_alpha 90.00
_cell_angle_beta 97.060(10)
_cell_angle_gamma 90.00
_cell_formula_units_Z 4
_cell_length_a 6.6360(10)
_cell_length_b 18.9350(10)
_cell_length_c 8.7890(10)
_cell_measurement_reflns_used 99
_cell_measurement_temperature 291.0(3)
_cell_measurement_theta_max 25
_cell_measurement_theta_min 5
_cell_volume 1096.0(2)
_computing_cell_refinement 'KM-4 Software'
_computing_data_collection 'KM-4 Software (Kuma, 1993)'
_computing_data_reduction
;
Dataproc (Ga\/ldecki <i>et al.</i>,  1998)
;
_computing_molecular_graphics
;
XP in SHELXTL (Sheldrick, 1990), ORTEP-3 (Farrugia, 1997)
and MERCURY (Bruno <i>et al.</i>,  2002)
;
_computing_publication_material SHELXL97
_computing_structure_refinement 'SHELXL97 (Sheldrick, 1997)'
_computing_structure_solution 'SHELXS97 (Sheldrick, 1997)'
_diffrn_ambient_temperature 291.0(3)
_diffrn_measured_fraction_theta_full 1.000
_diffrn_measured_fraction_theta_max 1.000
_diffrn_measurement_device_type 'Kuma KM-4'
_diffrn_measurement_method \w/2\q
_diffrn_radiation_monochromator graphite
_diffrn_radiation_source 'fine-focus sealed tube'
_diffrn_radiation_type MoK\a
_diffrn_radiation_wavelength 0.71073
_diffrn_reflns_av_R_equivalents 0.0192
_diffrn_reflns_av_sigmaI/netI 0.0211
_diffrn_reflns_limit_h_max 9
_diffrn_reflns_limit_h_min -9
_diffrn_reflns_limit_k_max 26
_diffrn_reflns_limit_k_min -1
_diffrn_reflns_limit_l_max 12
_diffrn_reflns_limit_l_min -1
_diffrn_reflns_number 3999
_diffrn_reflns_theta_full 30.06
_diffrn_reflns_theta_max 30.06
_diffrn_reflns_theta_min 2.15
_diffrn_standards_decay_% 72.3
_diffrn_standards_interval_count 100
_diffrn_standards_number 3
_exptl_absorpt_coefficient_mu 5.176
_exptl_absorpt_correction_T_max 0.869
_exptl_absorpt_correction_T_min 0.764
_exptl_absorpt_correction_type numerical
_exptl_absorpt_process_details '(X-RED32; Stoe & Cie, 1999)'
_exptl_crystal_colour 'light violet'
_exptl_crystal_density_diffrn 2.585
_exptl_crystal_density_method 'not measured'
_exptl_crystal_description prism
_exptl_crystal_F_000 828
_exptl_crystal_size_max 0.055
_exptl_crystal_size_mid 0.042
_exptl_crystal_size_min 0.028
_refine_diff_density_max 1.582
_refine_diff_density_min -1.016
_refine_ls_extinction_coef 0.0150(4)
_refine_ls_extinction_expression Fc^*^=kFc[1+0.001xFc^2^\l^3^/sin(2\q)]^-1/4^
_refine_ls_extinction_method SHELXL97
_refine_ls_goodness_of_fit_ref 1.043
_refine_ls_hydrogen_treatment constr
_refine_ls_matrix_type full
_refine_ls_number_parameters 146
_refine_ls_number_reflns 3224
_refine_ls_number_restraints 0
_refine_ls_restrained_S_all 1.043
_refine_ls_R_factor_all 0.0281
_refine_ls_R_factor_gt 0.0245
_refine_ls_shift/su_max 0.000
_refine_ls_shift/su_mean 0.000
_refine_ls_structure_factor_coef Fsqd
_refine_ls_weighting_details 'w=1/[\s^2^(Fo^2^)+(0.0232P)^2^+3.8961P] where P=(Fo^2^+2Fc^2^)/3'
_refine_ls_weighting_scheme calc
_refine_ls_wR_factor_gt 0.0569
_refine_ls_wR_factor_ref 0.0584
_reflns_number_gt 2939
_reflns_number_total 3224
_reflns_threshold_expression I>2\s(I)
_cod_data_source_file wm2022.cif
_cod_data_source_block I
_cod_original_sg_symbol_H-M 'P 21/c'
_cod_database_code 2210015
_cod_database_fobs_code 2210015

loop_
_symmetry_equiv_pos_as_xyz
'x, y, z'
'-x, y+1/2, -z+1/2'
'-x, -y, -z'
'x, -y-1/2, z-1/2'

loop_
_atom_site_type_symbol
_atom_site_label
_atom_site_fract_x
_atom_site_fract_y
_atom_site_fract_z
_atom_site_U_iso_or_equiv
_atom_site_adp_type
_atom_site_calc_flag
_atom_site_refinement_flags
_atom_site_occupancy
Nd Nd1 0.14675(2) 0.122424(8) 0.286321(17) 0.01340(7) Uani d . 1
S S1 0.12267(13) 0.27684(4) 0.41444(9) 0.01958(15) Uani d . 1
O O1 -0.0465(4) 0.22556(14) 0.3774(3) 0.0271(5) Uani d . 1
O O2 0.3081(4) 0.23889(14) 0.3843(3) 0.0272(5) Uani d . 1
O O3 0.0903(5) 0.34036(14) 0.3206(3) 0.0310(6) Uani d . 1
O O4 0.1364(6) 0.29581(15) 0.5766(3) 0.0380(7) Uani d . 1
S S2 -0.31329(12) 0.07620(5) 0.26382(12) 0.02485(18) Uani d . 1
O O21 -0.1631(4) 0.0782(2) 0.4041(4) 0.0446(9) Uani d . 1
O O22 -0.2053(4) 0.11047(19) 0.1446(3) 0.0364(7) Uani d . 1
O O23 -0.3710(6) 0.00438(19) 0.2278(7) 0.0714(15) Uani d . 1
O O24 -0.4892(4) 0.11915(15) 0.2885(4) 0.0332(6) Uani d . 1
O O5 0.2464(5) 0.10893(16) 0.5677(3) 0.0354(7) Uani d . 1
H H5A 0.2760 0.0708 0.6001 0.053 Uiso d R 1
H H5B 0.1959 0.1347 0.6201 0.053 Uiso d R 1
O O6 0.1923(6) -0.00455(15) 0.3348(4) 0.0396(7) Uani d . 1
H H6A 0.2693 -0.0229 0.2902 0.059 Uiso d R 1
H H6B 0.1780 -0.0252 0.4252 0.059 Uiso d R 1
O O7 0.1693(5) 0.05489(15) 0.0409(3) 0.0333(6) Uani d . 1
H H7A 0.1227 0.0799 -0.0408 0.050 Uiso d R 1
H H7B 0.2792 0.0380 0.0318 0.050 Uiso d R 1
N N1 -0.3460(6) 0.2224(2) -0.3854(5) 0.0449(10) Uani d . 1
H H1A -0.4578 0.2226 -0.4626 0.067 Uiso d R 1
H H1B -0.3495 0.1791 -0.3198 0.067 Uiso d R 1
H H1C -0.3137 0.2658 -0.3492 0.067 Uiso d R 1
H H1D -0.2640 0.2109 -0.4701 0.067 Uiso d R 1
O O8 -0.3625(6) 0.1094(2) -0.1641(4) 0.0480(9) Uani d . 1
H H8A -0.2909 0.1178 -0.0678 0.072 Uiso d R 1
H H8B -0.4731 0.0867 -0.1588 0.072 Uiso d R 1

loop_
_atom_site_aniso_label
_atom_site_aniso_U_11
_atom_site_aniso_U_22
_atom_site_aniso_U_33
_atom_site_aniso_U_12
_atom_site_aniso_U_13
_atom_site_aniso_U_23
Nd1 0.01172(9) 0.01511(9) 0.01366(9) 0.00097(5) 0.00271(5) 0.00105(5)
S1 0.0275(4) 0.0168(3) 0.0144(3) 0.0047(3) 0.0026(3) -0.0021(3)
O1 0.0222(12) 0.0265(12) 0.0335(13) 0.0034(10) 0.0075(10) -0.0054(10)
O2 0.0210(12) 0.0253(12) 0.0341(14) 0.0036(10) -0.0015(10) -0.0089(10)
O3 0.0481(17) 0.0230(12) 0.0225(12) 0.0073(12) 0.0064(11) 0.0052(10)
O4 0.078(2) 0.0222(12) 0.0145(11) 0.0066(14) 0.0064(13) -0.0046(10)
S2 0.0131(3) 0.0189(4) 0.0441(5) -0.0005(3) 0.0097(3) -0.0029(3)
O21 0.0226(13) 0.063(2) 0.0486(18) 0.0008(14) 0.0060(12) 0.0348(17)
O22 0.0208(12) 0.069(2) 0.0194(12) -0.0113(13) 0.0033(10) -0.0011(13)
O23 0.0378(19) 0.0303(17) 0.150(5) -0.0113(15) 0.027(2) -0.033(2)
O24 0.0153(11) 0.0305(14) 0.0546(18) 0.0046(10) 0.0072(11) -0.0069(13)
O5 0.0485(18) 0.0382(15) 0.0191(12) 0.0166(13) 0.0022(12) -0.0006(11)
O6 0.065(2) 0.0235(13) 0.0345(15) 0.0103(14) 0.0223(15) 0.0074(11)
O7 0.0471(17) 0.0287(13) 0.0254(13) 0.0095(12) 0.0094(12) -0.0016(11)
N1 0.040(2) 0.053(2) 0.038(2) -0.0120(18) -0.0095(16) 0.0053(18)
O8 0.0452(19) 0.059(2) 0.0365(17) -0.0136(16) -0.0085(14) -0.0002(15)

loop_
_atom_type_symbol
_atom_type_description
_atom_type_scat_dispersion_real
_atom_type_scat_dispersion_imag
_atom_type_scat_source
O O 0.0106 0.0060 'International Tables Vol C Tables 4.2.6.8 and 6.1.1.4'
H H 0.0000 0.0000 'International Tables Vol C Tables 4.2.6.8 and 6.1.1.4'
S S 0.1246 0.1234 'International Tables Vol C Tables 4.2.6.8 and 6.1.1.4'
Nd Nd -0.1943 3.0179 'International Tables Vol C Tables 4.2.6.8 and 6.1.1.4'

loop_
_geom_angle_atom_site_label_1
_geom_angle_atom_site_label_2
_geom_angle_atom_site_label_3
_geom_angle_site_symmetry_1
_geom_angle_site_symmetry_3
_geom_angle
O4 Nd1 O24 4_565 1_655 87.53(12)
O4 Nd1 O6 4_565 . 139.11(10)
O24 Nd1 O6 1_655 . 82.62(11)
O4 Nd1 O5 4_565 . 143.74(10)
O24 Nd1 O5 1_655 . 81.16(11)
O6 Nd1 O5 . . 73.47(10)
O4 Nd1 O22 4_565 . 75.00(11)
O24 Nd1 O22 1_655 . 150.22(10)
O6 Nd1 O22 . . 94.86(12)
O5 Nd1 O22 . . 126.73(10)
O4 Nd1 O1 4_565 . 77.10(10)
O24 Nd1 O1 1_655 . 124.41(9)
O6 Nd1 O1 . . 139.53(9)
O5 Nd1 O1 . . 81.23(9)
O22 Nd1 O1 . . 75.49(10)
O4 Nd1 O7 4_565 . 70.75(9)
O24 Nd1 O7 1_655 . 80.20(10)
O6 Nd1 O7 . . 68.49(10)
O5 Nd1 O7 . . 139.31(9)
O22 Nd1 O7 . . 71.41(10)
O1 Nd1 O7 . . 138.50(9)
O4 Nd1 O21 4_565 . 125.01(11)
O24 Nd1 O21 1_655 . 147.46(10)
O6 Nd1 O21 . . 72.36(11)
O5 Nd1 O21 . . 72.13(11)
O22 Nd1 O21 . . 55.04(10)
O1 Nd1 O21 . . 70.04(11)
O7 Nd1 O21 . . 108.37(12)
O4 Nd1 O2 4_565 . 70.94(9)
O24 Nd1 O2 1_655 . 69.01(9)
O6 Nd1 O2 . . 138.57(10)
O5 Nd1 O2 . . 72.84(10)
O22 Nd1 O2 . . 124.69(10)
O1 Nd1 O2 . . 55.43(8)
O7 Nd1 O2 . . 131.16(10)
O21 Nd1 O2 . . 118.11(11)
O4 Nd1 S1 4_565 . 71.19(7)
O24 Nd1 S1 1_655 . 96.65(7)
O6 Nd1 S1 . . 149.27(8)
O5 Nd1 S1 . . 76.05(7)
O22 Nd1 S1 . . 100.12(8)
O1 Nd1 S1 . . 27.80(6)
O7 Nd1 S1 . . 141.91(7)
O21 Nd1 S1 . . 94.62(9)
O2 Nd1 S1 . . 27.64(6)
O4 Nd1 S2 4_565 . 101.21(9)
O24 Nd1 S2 1_655 . 162.15(7)
O6 Nd1 S2 . . 80.62(9)
O5 Nd1 S2 . . 99.80(8)
O22 Nd1 S2 . . 27.58(7)
O1 Nd1 S2 . . 73.08(6)
O7 Nd1 S2 . . 87.96(8)
O21 Nd1 S2 . . 27.69(8)
O2 Nd1 S2 . . 128.48(6)
S1 Nd1 S2 . . 100.88(2)
O3 S1 O4 . . 109.62(16)
O3 S1 O2 . . 111.58(17)
O4 S1 O2 . . 109.94(18)
O3 S1 O1 . . 111.04(17)
O4 S1 O1 . . 109.16(18)
O2 S1 O1 . . 105.42(15)
O3 S1 Nd1 . . 125.05(11)
O4 S1 Nd1 . . 125.30(12)
O2 S1 Nd1 . . 53.36(10)
O1 S1 Nd1 . . 52.10(10)
S1 O1 Nd1 . . 100.09(12)
S1 O2 Nd1 . . 99.00(13)
S1 O4 Nd1 . 4_566 154.06(17)
O23 S2 O24 . . 111.31(19)
O23 S2 O21 . . 109.9(3)
O24 S2 O21 . . 109.2(2)
O23 S2 O22 . . 113.3(3)
O24 S2 O22 . . 108.94(19)
O21 S2 O22 . . 103.92(16)
O23 S2 Nd1 . . 120.34(15)
O24 S2 Nd1 . . 128.34(12)
O21 S2 Nd1 . . 52.93(11)
O22 S2 Nd1 . . 51.54(11)
S2 O21 Nd1 . . 99.39(15)
S2 O22 Nd1 . . 100.88(14)
S2 O24 Nd1 . 1_455 146.13(17)
Nd1 O5 H5A . . 118.2
Nd1 O5 H5B . . 116.3
H5A O5 H5B . . 117.9
Nd1 O6 H6A . . 115.6
Nd1 O6 H6B . . 123.6
H6A O6 H6B . . 113.9
Nd1 O7 H7A . . 111.7
Nd1 O7 H7B . . 115.6
H7A O7 H7B . . 111.1
H1A N1 H1B . . 110.3
H1A N1 H1C . . 112.5
H1B N1 H1C . . 124.4
H1A N1 H1D . . 85.3
H1B N1 H1D . . 107.7
H1C N1 H1D . . 109.5
H8A O8 H8B . . 112.4

loop_
_geom_bond_atom_site_label_1
_geom_bond_atom_site_label_2
_geom_bond_site_symmetry_2
_geom_bond_distance
_geom_bond_publ_flag
Nd1 O4 4_565 2.402(3) yes
Nd1 O24 1_655 2.414(3) yes
Nd1 O6 . 2.454(3) yes
Nd1 O5 . 2.494(3) yes
Nd1 O22 . 2.519(3) yes
Nd1 O1 . 2.520(3) yes
Nd1 O7 . 2.527(3) yes
Nd1 O21 . 2.554(3) yes
Nd1 O2 . 2.554(3) yes
Nd1 S1 . 3.1443(8) ?
Nd1 S2 . 3.1586(9) ?
S1 O3 . 1.459(3) y
S1 O4 . 1.462(3) y
S1 O2 . 1.477(3) y
S1 O1 . 1.490(3) y
O4 Nd1 4_566 2.402(3) no
S2 O23 . 1.437(3) no
S2 O24 . 1.461(3) no
S2 O21 . 1.487(3) no
S2 O22 . 1.489(3) no
O24 Nd1 1_455 2.414(3) no
O5 H5A . 0.7919 ?
O5 H5B . 0.7746 ?
O6 H6A . 0.7638 ?
O6 H6B . 0.9015 ?
O7 H7A . 0.8842 ?
O7 H7B . 0.8092 ?
N1 H1A . 0.9417 ?
N1 H1B . 1.0033 ?
N1 H1C . 0.8992 ?
N1 H1D . 0.9981 ?
O8 H8A . 0.9319 ?
O8 H8B . 0.8568 ?

loop_
_geom_hbond_atom_site_label_D
_geom_hbond_atom_site_label_H
_geom_hbond_atom_site_label_A
_geom_hbond_site_symmetry_A
_geom_hbond_distance_DH
_geom_hbond_distance_HA
_geom_hbond_distance_DA
_geom_hbond_angle_DHA
O5 H5A O23 3_556 0.79 2.12 2.855(6) 155.4
O5 H5B O3 4_566 0.77 2.03 2.739(4) 152.0
O6 H6A O8 3 0.76 2.11 2.808(5) 151.4
O6 H6A O23 1_655 0.76 2.57 3.159(5) 135.7
O6 H6B O21 3_556 0.90 1.82 2.713(4) 171.7
O7 H7A O3 4_565 0.88 1.93 2.777(4) 158.5
O7 H7B O23 3 0.81 2.56 3.067(5) 121.9
N1 H1A O2 1_454 0.94 1.95 2.884(5) 171.1
N1 H1B O8 . 1.00 1.91 2.902(6) 168.9
N1 H1C O22 4_565 0.90 2.45 3.302(6) 157.6
N1 H1C O1 4_565 0.90 2.50 3.022(5) 117.1
N1 H1D O1 1_554 1.00 2.11 3.053(5) 157.7
O8 H8A O22 . 0.93 1.89 2.785(4) 160.6
O8 H8B O23 3_455 0.86 2.06 2.800(5) 143.6
